data_7203059
loop_
_publ_author_name
'Lehane, K. Niamh'
'Moynihan, Edmond J. A.'
'Brondel, Nicolas'
'Lawrence, Simon E.'
'Maguire, Anita R.'

_publ_section_title
;
 Impact of sulfur substituents on the C--H&#x22EF;O interaction of
 terminal alkynes in crystal engineering
;
_journal_issue 11
_journal_name_full CrystEngComm
_journal_page_first 1041
_journal_paper_doi 10.1039/b709261j
_journal_volume 9
_journal_year 2007
_chemical_absolute_configuration ad
_chemical_formula_moiety 'C9 H8 O2 S'
_chemical_formula_sum 'C9 H8 O2 S'
_chemical_formula_weight 180.21
_chemical_name_systematic
;
?
;
_space_group_IT_number 4
_symmetry_cell_setting monoclinic
_symmetry_space_group_name_Hall 'P 2yb'
_symmetry_space_group_name_H-M 'P 1 21 1'
_atom_sites_solution_hydrogens geom
_atom_sites_solution_primary direct
_atom_sites_solution_secondary difmap
_audit_creation_method SHELXL-97
_cell_angle_alpha 90.00
_cell_angle_beta 109.273(10)
_cell_angle_gamma 90.00
_cell_formula_units_Z 2
_cell_length_a 6.0507(10)
_cell_length_b 9.6244(11)
_cell_length_c 7.9662(6)
_cell_measurement_reflns_used 25
_cell_measurement_temperature 293(2)
_cell_measurement_theta_max 15.31
_cell_measurement_theta_min 8.33
_cell_volume 437.91(10)
_computing_cell_refinement 'Nonius MACH3'
_computing_data_collection 'Nonius MACH3'
_computing_data_reduction 'PLATON (Spek,2000)'
_computing_molecular_graphics 'PLATON (Spek,2000)'
_computing_publication_material 'SHELXL--97; PLATON'
_computing_structure_refinement 'SHELXL--97 (Sheldrick, 1997)'
_computing_structure_solution 'SHELXS--97 (Sheldrick, 1990)'
_diffrn_ambient_temperature 293(2)
_diffrn_measured_fraction_theta_full 1.000
_diffrn_measured_fraction_theta_max 1.000
_diffrn_measurement_device_type 'Nonius MACH3'
_diffrn_measurement_method '/w-2/q scans'
_diffrn_radiation_monochromator graphite
_diffrn_radiation_source 'fine-focus sealed tube'
_diffrn_radiation_type MoK\a
_diffrn_radiation_wavelength 0.71073
_diffrn_reflns_av_R_equivalents 0.0273
_diffrn_reflns_av_sigmaI/netI 0.0170
_diffrn_reflns_limit_h_max 6
_diffrn_reflns_limit_h_min -7
_diffrn_reflns_limit_k_max 11
_diffrn_reflns_limit_k_min 0
_diffrn_reflns_limit_l_max 9
_diffrn_reflns_limit_l_min 0
_diffrn_reflns_number 926
_diffrn_reflns_theta_full 25.42
_diffrn_reflns_theta_max 25.42
_diffrn_reflns_theta_min 2.71
_diffrn_standards_decay_% 50
_diffrn_standards_interval_time 60
_diffrn_standards_number 3
_exptl_absorpt_coefficient_mu 0.322
_exptl_absorpt_correction_type none
_exptl_crystal_colour Colourless
_exptl_crystal_density_diffrn 1.367
_exptl_crystal_density_method 'not measured'
_exptl_crystal_description shard
_exptl_crystal_F_000 188
_exptl_crystal_size_max 0.44
_exptl_crystal_size_mid 0.38
_exptl_crystal_size_min 0.30
_refine_diff_density_max 0.439
_refine_diff_density_min -0.659
_refine_diff_density_rms 0.154
_refine_ls_abs_structure_details 'Flack H D (1983), Acta Cryst. A39, 876-881'
_refine_ls_abs_structure_Flack 0.0(2)
_refine_ls_extinction_method none
_refine_ls_goodness_of_fit_ref 1.172
_refine_ls_hydrogen_treatment constr
_refine_ls_matrix_type full
_refine_ls_number_parameters 110
_refine_ls_number_reflns 866
_refine_ls_number_restraints 1
_refine_ls_restrained_S_all 1.172
_refine_ls_R_factor_all 0.0583
_refine_ls_R_factor_gt 0.0562
_refine_ls_shift/su_max 0.006
_refine_ls_shift/su_mean 0.000
_refine_ls_structure_factor_coef Fsqd
_refine_ls_weighting_details 'calc w=1/[\s^2^(Fo^2^)+(0.1195P)^2^+0.0000P] where P=(Fo^2^+2Fc^2^)/3'
_refine_ls_weighting_scheme calc
_refine_ls_wR_factor_gt 0.1452
_refine_ls_wR_factor_ref 0.1476
_reflns_number_gt 831
_reflns_number_total 866
_reflns_threshold_expression >2sigma(I)
_cod_data_source_file b709261j.txt
_cod_data_source_block Compound3
_cod_depositor_comments
;
The following automatic conversions were performed:
'_symmetry_cell_setting' value 'Monoclinic' changed to 'monoclinic'
according to '/home/saulius/struct/CIF-dictionaries/cif_core.dic'
dictionary named 'cif_core.dic' version 2.4.1 from 2010-06-29.

Automatic conversion script
Id: cif_fix_enum 1527 2010-12-29 10:47:43Z saulius 
;
_cod_original_cell_volume 437.91(9)
_cod_original_sg_symbol_H-M 'P 21'
_cod_database_code 7203059

loop_
_symmetry_equiv_pos_as_xyz
'x, y, z'
'-x, y+1/2, -z'

loop_
_atom_site_label
_atom_site_type_symbol
_atom_site_fract_x
_atom_site_fract_y
_atom_site_fract_z
_atom_site_U_iso_or_equiv
_atom_site_adp_type
_atom_site_occupancy
_atom_site_symmetry_multiplicity
_atom_site_calc_flag
_atom_site_refinement_flags
_atom_site_disorder_assembly
_atom_site_disorder_group
C1 C 0.8906(10) 0.4229(8) 0.2361(7) 0.0525(15) Uani 1 1 d . . .
H1 H 0.9938 0.4878 0.2174 0.063 Uiso 1 1 calc R . .
C2 C 0.7584(8) 0.3398(5) 0.2600(6) 0.0405(12) Uani 1 1 d . . .
C3 C 0.6005(8) 0.2387(5) 0.2899(6) 0.0343(10) Uani 1 1 d . . .
C4 C 0.3763(8) 0.2129(5) 0.1675(6) 0.0317(9) Uani 1 1 d . . .
C5 C 0.2259(9) 0.1143(5) 0.2030(7) 0.0390(11) Uani 1 1 d . . .
H5 H 0.0782 0.0982 0.1208 0.047 Uiso 1 1 calc R . .
C6 C 0.3002(11) 0.0419(7) 0.3612(7) 0.0511(14) Uani 1 1 d . . .
H6 H 0.2019 -0.0233 0.3862 0.061 Uiso 1 1 calc R . .
C7 C 0.5211(13) 0.0659(8) 0.4833(8) 0.0520(15) Uani 1 1 d . . .
H7 H 0.5694 0.0163 0.5894 0.062 Uiso 1 1 calc R . .
C8 C 0.6697(9) 0.1620(7) 0.4497(7) 0.0479(13) Uani 1 1 d . . .
H8 H 0.8171 0.1764 0.5332 0.057 Uiso 1 1 calc R . .
S9 S 0.26886(16) 0.30877(11) -0.03385(13) 0.0343(4) Uani 1 1 d . . .
O10 O 0.2927(7) 0.4561(5) 0.0094(6) 0.0521(10) Uani 1 1 d . . .
O11 O 0.0367(7) 0.2578(5) -0.1290(5) 0.0491(10) Uani 1 1 d . . .
C12 C 0.4533(11) 0.2641(7) -0.1551(7) 0.0481(13) Uani 1 1 d . . .
H12A H 0.4641 0.1648 -0.1604 0.072 Uiso 1 1 calc R . .
H12B H 0.6063 0.3023 -0.0979 0.072 Uiso 1 1 calc R . .
H12C H 0.3904 0.3007 -0.2735 0.072 Uiso 1 1 calc R . .

loop_
_atom_site_aniso_label
_atom_site_aniso_U_11
_atom_site_aniso_U_22
_atom_site_aniso_U_33
_atom_site_aniso_U_23
_atom_site_aniso_U_13
_atom_site_aniso_U_12
C1 0.036(3) 0.062(4) 0.057(3) -0.003(3) 0.012(2) -0.012(3)
C2 0.032(2) 0.047(3) 0.037(2) -0.007(2) 0.0029(17) 0.001(2)
C3 0.029(2) 0.035(3) 0.038(2) -0.0066(18) 0.0085(18) 0.0007(18)
C4 0.029(2) 0.034(2) 0.031(2) -0.0052(19) 0.0089(17) 0.0023(18)
C5 0.039(2) 0.037(3) 0.041(2) -0.002(2) 0.0136(19) -0.006(2)
C6 0.058(3) 0.049(3) 0.049(3) 0.003(3) 0.022(3) -0.009(3)
C7 0.065(4) 0.056(3) 0.032(3) 0.005(2) 0.013(2) -0.005(3)
C8 0.046(3) 0.057(3) 0.033(2) 0.000(2) 0.003(2) 0.005(3)
S9 0.0287(6) 0.0366(6) 0.0343(6) 0.0025(5) 0.0059(4) 0.0031(5)
O10 0.048(2) 0.044(2) 0.058(2) 0.002(2) 0.0085(17) 0.0079(18)
O11 0.0322(18) 0.061(2) 0.0444(19) 0.0025(17) -0.0011(15) -0.0018(17)
C12 0.052(3) 0.059(3) 0.038(2) 0.003(2) 0.020(2) 0.003(2)

loop_
_atom_type_symbol
_atom_type_description
_atom_type_scat_dispersion_real
_atom_type_scat_dispersion_imag
_atom_type_scat_source
C C 0.0033 0.0016 'International Tables Vol C Tables 4.2.6.8 and 6.1.1.4'
H H 0.0000 0.0000 'International Tables Vol C Tables 4.2.6.8 and 6.1.1.4'
O O 0.0106 0.0060 'International Tables Vol C Tables 4.2.6.8 and 6.1.1.4'
S S 0.1246 0.1234 'International Tables Vol C Tables 4.2.6.8 and 6.1.1.4'

loop_
_geom_angle_atom_site_label_1
_geom_angle_atom_site_label_2
_geom_angle_atom_site_label_3
_geom_angle
_geom_angle_site_symmetry_1
_geom_angle_site_symmetry_3
_geom_angle_publ_flag
C2 C1 H1 180.0 . . ?
C1 C2 C3 179.5(6) . . ?
C4 C3 C8 117.7(5) . . ?
C4 C3 C2 123.1(5) . . ?
C8 C3 C2 119.2(4) . . ?
C3 C4 C5 121.3(4) . . ?
C3 C4 S9 121.0(4) . . ?
C5 C4 S9 117.6(4) . . ?
C6 C5 C4 119.1(5) . . ?
C6 C5 H5 120.4 . . ?
C4 C5 H5 120.4 . . ?
C5 C6 C7 120.3(5) . . ?
C5 C6 H6 119.9 . . ?
C7 C6 H6 119.9 . . ?
C8 C7 C6 121.0(5) . . ?
C8 C7 H7 119.5 . . ?
C6 C7 H7 119.5 . . ?
C7 C8 C3 120.6(5) . . ?
C7 C8 H8 119.7 . . ?
C3 C8 H8 119.7 . . ?
O11 S9 O10 117.3(3) . . ?
O11 S9 C12 108.3(3) . . ?
O10 S9 C12 109.8(3) . . ?
O11 S9 C4 107.5(2) . . ?
O10 S9 C4 108.3(2) . . ?
C12 S9 C4 105.1(3) . . ?
S9 C12 H12A 109.5 . . ?
S9 C12 H12B 109.5 . . ?
H12A C12 H12B 109.5 . . ?
S9 C12 H12C 109.5 . . ?
H12A C12 H12C 109.5 . . ?
H12B C12 H12C 109.5 . . ?

loop_
_geom_bond_atom_site_label_1
_geom_bond_atom_site_label_2
_geom_bond_distance
_geom_bond_site_symmetry_2
_geom_bond_publ_flag
C1 C2 1.190(8) . ?
C1 H1 0.9300 . ?
C2 C3 1.437(8) . ?
C3 C4 1.407(6) . ?
C3 C8 1.411(7) . ?
C4 C5 1.407(7) . ?
C4 S9 1.777(5) . ?
C5 C6 1.380(7) . ?
C5 H5 0.9300 . ?
C6 C7 1.389(10) . ?
C6 H6 0.9300 . ?
C7 C8 1.376(9) . ?
C7 H7 0.9300 . ?
C8 H8 0.9300 . ?
S9 O11 1.444(4) . ?
S9 O10 1.455(5) . ?
S9 C12 1.754(5) . ?
C12 H12A 0.9600 . ?
C12 H12B 0.9600 . ?
C12 H12C 0.9600 . ?

loop_
_geom_torsion_atom_site_label_1
_geom_torsion_atom_site_label_2
_geom_torsion_atom_site_label_3
_geom_torsion_atom_site_label_4
_geom_torsion
_geom_torsion_site_symmetry_1
_geom_torsion_site_symmetry_2
_geom_torsion_site_symmetry_3
_geom_torsion_site_symmetry_4
_geom_torsion_publ_flag
C8 C3 C4 C5 0.1(7) . . . . ?
C2 C3 C4 C5 -179.1(5) . . . . ?
C8 C3 C4 S9 177.6(4) . . . . ?
C2 C3 C4 S9 -1.6(7) . . . . ?
C3 C4 C5 C6 0.1(7) . . . . ?
S9 C4 C5 C6 -177.5(4) . . . . ?
C4 C5 C6 C7 -0.2(8) . . . . ?
C5 C6 C7 C8 0.1(10) . . . . ?
C6 C7 C8 C3 0.1(10) . . . . ?
C4 C3 C8 C7 -0.2(8) . . . . ?
C2 C3 C8 C7 179.1(5) . . . . ?
C3 C4 S9 O11 180.0(4) . . . . ?
C5 C4 S9 O11 -2.4(4) . . . . ?
C3 C4 S9 O10 -52.5(4) . . . . ?
C5 C4 S9 O10 125.1(4) . . . . ?
C3 C4 S9 C12 64.8(5) . . . . ?
C5 C4 S9 C12 -117.6(4) . . . . ?

loop_
_cod_related_entry_id
_cod_related_entry_database
_cod_related_entry_code
1 ChemSpider 29363907
